data_4105979
loop_
_publ_author_name
'Wen-Xiong Zhang'
'Zitao Wang'
'Masayoshi Nishiura'
'Zhenfeng Xi'
'Zhaomin Hou'

_publ_section_title
;
 Ln4(CH2)4 Cubane-Type Rare-Earth Methylidene Complexes Consisting of
 "(C5Me4SiMe3)LnCH2" Units (Ln = Tm, Lu)
;
_journal_name_full 'Journal of the American Chemical Society'
_journal_page_first 5712
_journal_page_last 5715
_journal_paper_doi 10.1021/ja200540b
_journal_volume 133
_journal_year 2011
_chemical_formula_sum 'C41 H77 Si3 Tm3'
_chemical_formula_weight 1161.09
_chemical_name_common '[Cp'3Tm3CH2Me4]'
_chemical_name_systematic
; 
 ? 
;
_space_group_IT_number 14
_symmetry_cell_setting monoclinic
_symmetry_space_group_name_Hall '-P 2yn'
_symmetry_space_group_name_H-M 'P 1 21/n 1'
_atom_sites_solution_hydrogens geom
_atom_sites_solution_primary direct
_atom_sites_solution_secondary difmap
_audit_creation_method SHELXL-97
_cell_angle_alpha 90.00
_cell_angle_beta 92.711(2)
_cell_angle_gamma 90.00
_cell_formula_units_Z 4
_cell_length_a 15.0165(18)
_cell_length_b 14.5158(18)
_cell_length_c 22.019(3)
_cell_measurement_temperature 173(2)
_cell_volume 4794.3(11)
_computing_structure_refinement 'SHELXL-97 (Sheldrick, 1997)'
_computing_structure_solution 'SHELXS-97 (Sheldrick, 1990)'
_diffrn_ambient_temperature 173(2)
_diffrn_measured_fraction_theta_full 0.995
_diffrn_measured_fraction_theta_max 0.995
_diffrn_radiation_monochromator graphite
_diffrn_radiation_source 'fine-focus sealed tube'
_diffrn_radiation_type MoK\a
_diffrn_radiation_wavelength 0.71073
_diffrn_reflns_av_R_equivalents 0.0401
_diffrn_reflns_av_sigmaI/netI 0.0583
_diffrn_reflns_limit_h_max 13
_diffrn_reflns_limit_h_min -17
_diffrn_reflns_limit_k_max 15
_diffrn_reflns_limit_k_min -17
_diffrn_reflns_limit_l_max 26
_diffrn_reflns_limit_l_min -25
_diffrn_reflns_number 24686
_diffrn_reflns_theta_full 25.05
_diffrn_reflns_theta_max 25.05
_diffrn_reflns_theta_min 1.61
_exptl_absorpt_coefficient_mu 5.603
_exptl_absorpt_correction_T_max 0.6042
_exptl_absorpt_correction_T_min 0.4004
_exptl_absorpt_correction_type multi-scan
_exptl_absorpt_process_details SADABS
_exptl_crystal_density_diffrn 1.609
_exptl_crystal_F_000 2288
_exptl_crystal_size_max 0.20
_exptl_crystal_size_mid 0.10
_exptl_crystal_size_min 0.10
_refine_diff_density_max 1.384
_refine_diff_density_min -0.868
_refine_diff_density_rms 0.119
_refine_ls_extinction_method none
_refine_ls_goodness_of_fit_ref 0.874
_refine_ls_hydrogen_treatment none
_refine_ls_matrix_type full
_refine_ls_number_parameters 445
_refine_ls_number_reflns 8460
_refine_ls_number_restraints 0
_refine_ls_restrained_S_all 0.874
_refine_ls_R_factor_all 0.0549
_refine_ls_R_factor_gt 0.0286
_refine_ls_shift/su_max 0.001
_refine_ls_shift/su_mean 0.000
_refine_ls_structure_factor_coef Fsqd
_refine_ls_weighting_details 'calc w=1/[\s^2^(Fo^2^)+(0.0180P)^2^+0.0000P] where P=(Fo^2^+2Fc^2^)/3'
_refine_ls_weighting_scheme calc
_refine_ls_wR_factor_gt 0.0507
_refine_ls_wR_factor_ref 0.0558
_reflns_number_gt 5690
_reflns_number_total 8460
_reflns_threshold_expression >2sigma(I)
_cod_data_source_file ja200540b_si_004.cif
_cod_data_source_block 7322zwx
_cod_original_cell_volume 4794.2(10)
_cod_database_code 4105979

loop_
_symmetry_equiv_pos_as_xyz
'x, y, z'
'-x+1/2, y+1/2, -z+1/2'
'-x, -y, -z'
'x-1/2, -y-1/2, z-1/2'

loop_
_atom_site_label
_atom_site_type_symbol
_atom_site_fract_x
_atom_site_fract_y
_atom_site_fract_z
_atom_site_U_iso_or_equiv
_atom_site_adp_type
_atom_site_occupancy
_atom_site_symmetry_multiplicity
_atom_site_calc_flag
_atom_site_refinement_flags
Tm1 Tm 0.045014(17) 0.836230(18) 0.203885(10) 0.02768(7) Uani 1 1 d .
Tm2 Tm 0.095947(17) 0.832840(18) 0.346877(10) 0.02943(7) Uani 1 1 d .
Tm3 Tm -0.010940(17) 0.660829(18) 0.286042(11) 0.02871(7) Uani 1 1 d .
Si1 Si 0.11695(12) 0.85478(14) 0.03748(8) 0.0463(5) Uani 1 1 d .
Si2 Si 0.29838(13) 0.93035(13) 0.44011(8) 0.0439(5) Uani 1 1 d .
Si3 Si -0.00881(12) 0.40146(12) 0.33309(8) 0.0419(5) Uani 1 1 d .
C1 C -0.0394(4) 0.8208(4) 0.2912(2) 0.0294(14) Uani 1 1 d .
C2 C 0.1514(4) 0.7173(4) 0.2615(2) 0.0344(15) Uani 1 1 d .
C3 C 0.1648(4) 0.9198(4) 0.2635(2) 0.0346(15) Uani 1 1 d .
C4 C 0.0853(4) 0.6698(4) 0.3830(2) 0.0356(14) Uani 1 1 d .
C5 C -0.0002(4) 0.6761(4) 0.1750(2) 0.0334(14) Uani 1 1 d .
C6 C 0.0390(4) 0.9015(4) 0.0939(2) 0.0344(15) Uani 1 1 d .
C7 C 0.0575(4) 0.9795(4) 0.1319(3) 0.0383(16) Uani 1 1 d .
C8 C -0.0165(5) 0.9983(4) 0.1656(3) 0.0417(17) Uani 1 1 d .
C9 C -0.0836(4) 0.9339(4) 0.1495(3) 0.0356(15) Uani 1 1 d .
C10 C -0.0502(4) 0.8756(4) 0.1050(3) 0.0348(15) Uani 1 1 d .
C11 C 0.1408(5) 1.0405(4) 0.1306(3) 0.061(2) Uani 1 1 d .
H11A H 0.1330 1.0859 0.0978 0.091 Uiso 1 1 calc R
H11B H 0.1930 1.0021 0.1235 0.091 Uiso 1 1 calc R
H11C H 0.1496 1.0724 0.1696 0.091 Uiso 1 1 calc R
C12 C -0.0259(5) 1.0789(5) 0.2081(3) 0.067(2) Uani 1 1 d .
H12A H 0.0329 1.0957 0.2260 0.100 Uiso 1 1 calc R
H12B H -0.0653 1.0619 0.2405 0.100 Uiso 1 1 calc R
H12C H -0.0513 1.1315 0.1854 0.100 Uiso 1 1 calc R
C13 C -0.1771(4) 0.9334(5) 0.1704(3) 0.062(2) Uani 1 1 d .
H13A H -0.1777 0.9586 0.2117 0.093 Uiso 1 1 calc R
H13B H -0.1997 0.8701 0.1704 0.093 Uiso 1 1 calc R
H13C H -0.2151 0.9712 0.1429 0.093 Uiso 1 1 calc R
C14 C -0.1081(4) 0.8056(4) 0.0693(3) 0.057(2) Uani 1 1 d .
H14A H -0.1364 0.8356 0.0335 0.086 Uiso 1 1 calc R
H14B H -0.1541 0.7819 0.0952 0.086 Uiso 1 1 calc R
H14C H -0.0708 0.7546 0.0563 0.086 Uiso 1 1 calc R
C15 C 0.2197(4) 0.8079(4) 0.0768(3) 0.0509(19) Uani 1 1 d .
H15A H 0.2603 0.7856 0.0465 0.076 Uiso 1 1 calc R
H15B H 0.2037 0.7568 0.1033 0.076 Uiso 1 1 calc R
H15C H 0.2490 0.8565 0.1012 0.076 Uiso 1 1 calc R
C16 C 0.0695(5) 0.7571(6) -0.0096(3) 0.085(3) Uani 1 1 d .
H16A H 0.0190 0.7794 -0.0354 0.128 Uiso 1 1 calc R
H16B H 0.0492 0.7083 0.0172 0.128 Uiso 1 1 calc R
H16C H 0.1155 0.7327 -0.0354 0.128 Uiso 1 1 calc R
C17 C 0.1455(5) 0.9443(5) -0.0162(3) 0.085(3) Uani 1 1 d .
H17A H 0.1813 0.9176 -0.0478 0.128 Uiso 1 1 calc R
H17B H 0.1799 0.9927 0.0053 0.128 Uiso 1 1 calc R
H17C H 0.0908 0.9707 -0.0348 0.128 Uiso 1 1 calc R
C18 C 0.1753(4) 0.9295(4) 0.4332(2) 0.0319(15) Uani 1 1 d .
C19 C 0.1207(4) 0.8637(4) 0.4629(2) 0.0344(15) Uani 1 1 d .
C20 C 0.0294(4) 0.8852(4) 0.4513(2) 0.0354(15) Uani 1 1 d .
C21 C 0.0268(4) 0.9653(4) 0.4140(2) 0.0366(16) Uani 1 1 d .
C22 C 0.1136(4) 0.9922(4) 0.4031(2) 0.0336(15) Uani 1 1 d .
C23 C 0.1544(4) 0.7903(4) 0.5083(2) 0.0450(18) Uani 1 1 d .
H23A H 0.1665 0.8187 0.5482 0.067 Uiso 1 1 calc R
H23B H 0.2094 0.7628 0.4942 0.067 Uiso 1 1 calc R
H23C H 0.1091 0.7422 0.5116 0.067 Uiso 1 1 calc R
C24 C -0.0501(4) 0.8377(5) 0.4762(3) 0.0518(18) Uani 1 1 d .
H24A H -0.0317 0.7783 0.4939 0.078 Uiso 1 1 calc R
H24B H -0.0953 0.8274 0.4433 0.078 Uiso 1 1 calc R
H24C H -0.0753 0.8763 0.5076 0.078 Uiso 1 1 calc R
C25 C -0.0598(4) 1.0151(4) 0.3953(3) 0.0531(19) Uani 1 1 d .
H25A H -0.0483 1.0602 0.3635 0.080 Uiso 1 1 calc R
H25B H -0.0826 1.0469 0.4306 0.080 Uiso 1 1 calc R
H25C H -0.1040 0.9703 0.3797 0.080 Uiso 1 1 calc R
C26 C 0.1363(4) 1.0813(4) 0.3713(3) 0.0475(18) Uani 1 1 d .
H26A H 0.0846 1.1018 0.3460 0.071 Uiso 1 1 calc R
H26B H 0.1869 1.0709 0.3456 0.071 Uiso 1 1 calc R
H26C H 0.1520 1.1286 0.4017 0.071 Uiso 1 1 calc R
C27 C 0.3443(4) 0.8202(5) 0.4092(3) 0.059(2) Uani 1 1 d .
H27A H 0.3219 0.7678 0.4321 0.089 Uiso 1 1 calc R
H27B H 0.4095 0.8214 0.4133 0.089 Uiso 1 1 calc R
H27C H 0.3253 0.8139 0.3662 0.089 Uiso 1 1 calc R
C28 C 0.3501(4) 1.0245(5) 0.3960(3) 0.067(2) Uani 1 1 d .
H28A H 0.3357 1.0155 0.3525 0.101 Uiso 1 1 calc R
H28B H 0.4150 1.0232 0.4034 0.101 Uiso 1 1 calc R
H28C H 0.3269 1.0841 0.4088 0.101 Uiso 1 1 calc R
C29 C 0.3381(5) 0.9457(5) 0.5204(3) 0.066(2) Uani 1 1 d .
H29A H 0.3188 1.0060 0.5350 0.099 Uiso 1 1 calc R
H29B H 0.4033 0.9422 0.5234 0.099 Uiso 1 1 calc R
H29C H 0.3131 0.8970 0.5453 0.099 Uiso 1 1 calc R
C30 C -0.0815(4) 0.5032(4) 0.3147(2) 0.0322(14) Uani 1 1 d .
C31 C -0.1190(4) 0.5234(4) 0.2555(3) 0.0334(15) Uani 1 1 d .
C32 C -0.1746(4) 0.6003(4) 0.2589(3) 0.0362(15) Uani 1 1 d .
C33 C -0.1756(4) 0.6297(4) 0.3207(3) 0.0338(15) Uani 1 1 d .
C34 C -0.1191(4) 0.5697(4) 0.3552(3) 0.0347(15) Uani 1 1 d .
C35 C -0.1095(4) 0.4658(4) 0.1987(3) 0.0503(19) Uani 1 1 d .
H35A H -0.1588 0.4216 0.1948 0.075 Uiso 1 1 calc R
H35B H -0.0528 0.4324 0.2016 0.075 Uiso 1 1 calc R
H35C H -0.1110 0.5061 0.1630 0.075 Uiso 1 1 calc R
C36 C -0.2334(4) 0.6407(4) 0.2078(3) 0.0531(19) Uani 1 1 d .
H36A H -0.2197 0.6110 0.1694 0.080 Uiso 1 1 calc R
H36B H -0.2223 0.7071 0.2050 0.080 Uiso 1 1 calc R
H36C H -0.2961 0.6301 0.2161 0.080 Uiso 1 1 calc R
C37 C -0.2334(4) 0.7047(4) 0.3437(3) 0.0524(19) Uani 1 1 d .
H37A H -0.2925 0.6799 0.3511 0.079 Uiso 1 1 calc R
H37B H -0.2389 0.7540 0.3133 0.079 Uiso 1 1 calc R
H37C H -0.2064 0.7295 0.3817 0.079 Uiso 1 1 calc R
C38 C -0.1094(4) 0.5700(4) 0.4241(2) 0.0477(18) Uani 1 1 d .
H38A H -0.1271 0.6303 0.4395 0.072 Uiso 1 1 calc R
H38B H -0.0472 0.5577 0.4369 0.072 Uiso 1 1 calc R
H38C H -0.1477 0.5222 0.4404 0.072 Uiso 1 1 calc R
C39 C 0.0916(4) 0.4031(5) 0.2865(3) 0.069(2) Uani 1 1 d .
H39A H 0.0730 0.4015 0.2432 0.104 Uiso 1 1 calc R
H39B H 0.1288 0.3492 0.2965 0.104 Uiso 1 1 calc R
H39C H 0.1259 0.4594 0.2952 0.104 Uiso 1 1 calc R
C40 C 0.0303(4) 0.3944(5) 0.4140(3) 0.062(2) Uani 1 1 d .
H40A H 0.0671 0.4483 0.4246 0.093 Uiso 1 1 calc R
H40B H 0.0657 0.3382 0.4206 0.093 Uiso 1 1 calc R
H40C H -0.0212 0.3928 0.4397 0.093 Uiso 1 1 calc R
C41 C -0.0718(5) 0.2936(4) 0.3148(3) 0.070(2) Uani 1 1 d .
H41A H -0.1238 0.2899 0.3400 0.106 Uiso 1 1 calc R
H41B H -0.0331 0.2403 0.3230 0.106 Uiso 1 1 calc R
H41C H -0.0917 0.2939 0.2718 0.106 Uiso 1 1 calc R
H1 H -0.0900 0.7856 0.2768 0.057 Uiso 1 1 d .
H2 H -0.0411 0.8701 0.3204 0.057 Uiso 1 1 d .
H3 H 0.1550 0.6517 0.2635 0.057 Uiso 1 1 d .
H4 H 0.2107 0.7222 0.2911 0.025 Uiso 1 1 d .
H5 H 0.1755 0.7332 0.2221 0.088 Uiso 1 1 d .
H6 H 0.1547 0.9817 0.2631 0.055 Uiso 1 1 d .
H7 H 0.2168 0.9224 0.2925 0.075 Uiso 1 1 d .
H8 H 0.1970 0.9026 0.2274 0.052 Uiso 1 1 d .
H9 H 0.0600 0.6592 0.4226 0.040 Uiso 1 1 d .
H10 H 0.1533 0.6737 0.3873 0.055 Uiso 1 1 d .
H11 H 0.0858 0.6269 0.3462 0.054 Uiso 1 1 d .
H12 H 0.0505 0.6952 0.1482 0.044 Uiso 1 1 d .
H13 H -0.0550 0.6737 0.1494 0.069 Uiso 1 1 d .
H14 H 0.0256 0.6125 0.1814 0.055 Uiso 1 1 d .

loop_
_atom_site_aniso_label
_atom_site_aniso_U_11
_atom_site_aniso_U_22
_atom_site_aniso_U_33
_atom_site_aniso_U_23
_atom_site_aniso_U_13
_atom_site_aniso_U_12
Tm1 0.03407(16) 0.02142(14) 0.02740(13) 0.00296(13) -0.00014(11) -0.00003(13)
Tm2 0.04014(17) 0.02165(14) 0.02655(13) 0.00091(13) 0.00219(12) -0.00252(13)
Tm3 0.03275(16) 0.02416(14) 0.02915(14) 0.00269(13) 0.00076(11) -0.00443(13)
Si1 0.0450(12) 0.0564(14) 0.0378(10) 0.0095(9) 0.0055(9) 0.0114(10)
Si2 0.0470(13) 0.0405(11) 0.0432(11) 0.0024(9) -0.0066(10) -0.0088(9)
Si3 0.0402(12) 0.0309(10) 0.0541(12) 0.0105(9) -0.0043(10) -0.0043(8)
C1 0.033(3) 0.022(3) 0.033(3) -0.009(3) 0.000(3) -0.007(3)
C2 0.035(4) 0.026(3) 0.041(4) 0.002(3) 0.001(3) 0.004(3)
C3 0.033(4) 0.035(4) 0.036(3) -0.005(3) 0.006(3) -0.006(3)
C4 0.040(4) 0.042(4) 0.025(3) -0.006(3) 0.003(3) -0.009(3)
C5 0.042(4) 0.028(4) 0.030(3) 0.001(3) 0.002(3) -0.002(3)
C6 0.041(4) 0.033(4) 0.030(3) 0.008(3) 0.004(3) 0.004(3)
C7 0.042(4) 0.029(4) 0.043(4) 0.017(3) -0.008(3) -0.002(3)
C8 0.067(5) 0.023(4) 0.034(4) 0.001(3) -0.005(3) 0.016(3)
C9 0.034(4) 0.039(4) 0.034(4) 0.017(3) 0.004(3) 0.017(3)
C10 0.038(4) 0.029(3) 0.037(4) 0.008(3) -0.007(3) 0.004(3)
C11 0.081(6) 0.038(4) 0.061(5) 0.020(4) -0.010(4) -0.022(4)
C12 0.088(6) 0.050(5) 0.061(5) -0.002(4) -0.009(4) 0.022(4)
C13 0.054(5) 0.066(5) 0.067(5) 0.022(4) 0.011(4) 0.023(4)
C14 0.059(5) 0.053(5) 0.058(4) 0.011(4) -0.019(4) -0.006(4)
C15 0.043(4) 0.050(5) 0.059(4) 0.003(3) 0.002(4) 0.008(3)
C16 0.068(6) 0.112(8) 0.076(6) -0.048(5) 0.004(5) 0.010(5)
C17 0.099(7) 0.089(7) 0.072(5) 0.037(5) 0.051(5) 0.038(5)
C18 0.045(4) 0.024(3) 0.026(3) -0.003(3) -0.002(3) -0.008(3)
C19 0.050(4) 0.032(4) 0.022(3) -0.005(3) 0.002(3) -0.001(3)
C20 0.045(4) 0.033(4) 0.028(3) -0.009(3) 0.000(3) -0.007(3)
C21 0.055(5) 0.029(4) 0.026(3) -0.011(3) -0.002(3) 0.007(3)
C22 0.051(4) 0.024(3) 0.026(3) -0.004(3) 0.002(3) -0.005(3)
C23 0.059(5) 0.040(4) 0.035(4) 0.006(3) -0.005(3) -0.009(3)
C24 0.057(5) 0.058(5) 0.042(4) -0.013(4) 0.013(3) -0.012(4)
C25 0.061(5) 0.046(4) 0.053(4) -0.014(4) 0.001(4) 0.007(4)
C26 0.073(5) 0.028(4) 0.041(4) 0.000(3) 0.001(4) -0.001(3)
C27 0.052(5) 0.064(5) 0.061(5) 0.003(4) -0.007(4) 0.002(4)
C28 0.046(5) 0.068(6) 0.087(6) 0.019(4) 0.001(4) -0.023(4)
C29 0.074(6) 0.063(5) 0.058(5) 0.002(4) -0.024(4) -0.010(4)
C30 0.033(4) 0.026(3) 0.038(3) 0.009(3) 0.002(3) -0.012(3)
C31 0.032(4) 0.028(4) 0.039(4) 0.002(3) -0.007(3) -0.010(3)
C32 0.034(4) 0.032(4) 0.041(4) 0.010(3) -0.008(3) -0.012(3)
C33 0.031(4) 0.026(3) 0.045(4) 0.006(3) 0.005(3) -0.009(3)
C34 0.033(4) 0.037(4) 0.035(4) 0.010(3) 0.005(3) -0.012(3)
C35 0.062(5) 0.042(4) 0.047(4) -0.007(3) -0.003(4) -0.020(3)
C36 0.041(4) 0.057(5) 0.061(4) 0.014(4) -0.005(4) -0.003(3)
C37 0.043(4) 0.045(4) 0.070(5) 0.000(4) 0.009(4) -0.001(3)
C38 0.048(5) 0.052(4) 0.044(4) -0.001(3) 0.011(3) -0.018(3)
C39 0.056(5) 0.075(6) 0.076(5) 0.007(4) 0.001(4) 0.022(4)
C40 0.058(5) 0.054(5) 0.073(5) 0.024(4) -0.011(4) 0.000(4)
C41 0.068(6) 0.030(4) 0.110(6) 0.003(4) -0.015(5) -0.007(4)

loop_
_atom_type_symbol
_atom_type_description
_atom_type_scat_dispersion_real
_atom_type_scat_dispersion_imag
_atom_type_scat_source
C C 0.0033 0.0016 'International Tables Vol C Tables 4.2.6.8 and 6.1.1.4'
H H 0.0000 0.0000 'International Tables Vol C Tables 4.2.6.8 and 6.1.1.4'
Si Si 0.0817 0.0704 'International Tables Vol C Tables 4.2.6.8 and 6.1.1.4'
Tm Tm -0.3139 5.2483 'International Tables Vol C Tables 4.2.6.8 and 6.1.1.4'

loop_
_geom_angle_atom_site_label_1
_geom_angle_atom_site_label_2
_geom_angle_atom_site_label_3
_geom_angle
C1 Tm1 C3 91.12(17)
C1 Tm1 C5 88.22(17)
C3 Tm1 C5 140.25(19)
C1 Tm1 C6 142.79(19)
C3 Tm1 C6 107.80(19)
C5 Tm1 C6 96.04(18)
C1 Tm1 C10 113.92(19)
C3 Tm1 C10 133.30(18)
C5 Tm1 C10 81.94(18)
C6 Tm1 C10 31.71(17)
C1 Tm1 C7 128.50(19)
C3 Tm1 C7 82.06(18)
C5 Tm1 C7 127.58(18)
C6 Tm1 C7 31.68(17)
C10 Tm1 C7 51.35(18)
C1 Tm1 C2 83.28(18)
C3 Tm1 C2 70.10(19)
C5 Tm1 C2 70.36(18)
C6 Tm1 C2 132.91(18)
C10 Tm1 C2 147.14(18)
C7 Tm1 C2 138.55(18)
C1 Tm1 C9 90.63(18)
C3 Tm1 C9 118.2(2)
C5 Tm1 C9 101.56(19)
C6 Tm1 C9 52.26(17)
C10 Tm1 C9 31.04(17)
C7 Tm1 C9 51.11(18)
C2 Tm1 C9 169.95(19)
C1 Tm1 C8 98.65(19)
C3 Tm1 C8 88.1(2)
C5 Tm1 C8 131.25(19)
C6 Tm1 C8 51.95(17)
C10 Tm1 C8 51.08(18)
C7 Tm1 C8 30.61(17)
C2 Tm1 C8 158.19(19)
C9 Tm1 C8 30.88(18)
C1 Tm1 Tm2 46.50(13)
C3 Tm1 Tm2 50.01(12)
C5 Tm1 Tm2 106.58(12)
C6 Tm1 Tm2 156.55(14)
C10 Tm1 Tm2 156.69(13)
C7 Tm1 Tm2 125.77(13)
C2 Tm1 Tm2 53.59(12)
C9 Tm1 Tm2 126.17(13)
C8 Tm1 Tm2 112.91(12)
C1 Tm1 Tm3 46.49(13)
C3 Tm1 Tm3 106.69(13)
C5 Tm1 Tm3 48.62(12)
C6 Tm1 Tm3 143.56(14)
C10 Tm1 Tm3 119.27(13)
C7 Tm1 Tm3 169.06(13)
C2 Tm1 Tm3 52.21(12)
C9 Tm1 Tm3 118.03(13)
C8 Tm1 Tm3 140.84(15)
Tm2 Tm1 Tm3 59.878(9)
C1 Tm1 H5 105.2
C3 Tm1 H5 70.4
C5 Tm1 H5 71.5
C6 Tm1 H5 111.3
C10 Tm1 H5 131.6
C7 Tm1 H5 119.7
C2 Tm1 H5 21.9
C9 Tm1 H5 162.3
C8 Tm1 H5 147.8
Tm2 Tm1 H5 71.5
Tm3 Tm1 H5 70.2
C1 Tm1 H8 112.7
C3 Tm1 H8 22.6
C5 Tm1 H8 130.1
C6 Tm1 H8 92.5
C10 Tm1 H8 123.0
C7 Tm1 H8 74.4
C2 Tm1 H8 68.1
C9 Tm1 H8 121.8
C8 Tm1 H8 91.4
Tm2 Tm1 H8 68.3
Tm3 Tm1 H8 116.2
H5 Tm1 H8 59.6
C1 Tm1 H12 111.6
C3 Tm1 H12 130.2
C5 Tm1 H12 24.0
C6 Tm1 H12 80.5
C10 Tm1 H12 77.9
C7 Tm1 H12 111.3
C2 Tm1 H12 69.6
C9 Tm1 H12 105.6
C8 Tm1 H12 128.1
Tm2 Tm1 H12 118.6
Tm3 Tm1 H12 68.3
H5 Tm1 H12 61.4
H8 Tm1 H12 112.5
C1 Tm2 C3 91.87(18)
C1 Tm2 C4 91.64(18)
C3 Tm2 C4 138.38(18)
C1 Tm2 C19 127.56(19)
C3 Tm2 C19 126.22(19)
C4 Tm2 C19 81.89(17)
C1 Tm2 C18 141.43(18)
C3 Tm2 C18 94.18(18)
C4 Tm2 C18 108.14(17)
C19 Tm2 C18 32.05(16)
C1 Tm2 C22 112.31(19)
C3 Tm2 C22 82.24(17)
C4 Tm2 C22 133.48(17)
C19 Tm2 C22 51.73(17)
C18 Tm2 C22 31.87(17)
C1 Tm2 C20 97.00(18)
C3 Tm2 C20 132.65(18)
C4 Tm2 C20 87.90(17)
C19 Tm2 C20 31.22(17)
C18 Tm2 C20 52.66(18)
C22 Tm2 C20 51.39(17)
C1 Tm2 C21 89.58(18)
C3 Tm2 C21 103.25(19)
C4 Tm2 C21 118.23(18)
C19 Tm2 C21 51.17(18)
C18 Tm2 C21 51.97(18)
C22 Tm2 C21 30.50(17)
C20 Tm2 C21 30.98(16)
C1 Tm2 C2 82.91(18)
C3 Tm2 C2 69.32(17)
C4 Tm2 C2 70.02(16)
C19 Tm2 C2 139.56(18)
C18 Tm2 C2 134.56(18)
C22 Tm2 C2 148.42(18)
C20 Tm2 C2 157.89(17)
C21 Tm2 C2 169.14(17)
C1 Tm2 Tm1 47.38(12)
C3 Tm2 Tm1 49.97(13)
C4 Tm2 Tm1 108.09(12)
C19 Tm2 Tm1 167.93(13)
C18 Tm2 Tm1 141.99(12)
C22 Tm2 Tm1 117.56(12)
C20 Tm2 Tm1 139.69(14)
C21 Tm2 Tm1 116.91(12)
C2 Tm2 Tm1 52.29(12)
C1 Tm2 Tm3 47.06(13)
C3 Tm2 Tm3 107.57(13)
C4 Tm2 Tm3 50.37(12)
C19 Tm2 Tm3 125.86(13)
C18 Tm2 Tm3 157.16(12)
C22 Tm2 Tm3 155.96(14)
C20 Tm2 Tm3 112.35(13)
C21 Tm2 Tm3 126.11(14)
C2 Tm2 Tm3 52.38(12)
Tm1 Tm2 Tm3 60.852(8)
C1 Tm2 H2 24.3
C3 Tm2 H2 95.5
C4 Tm2 H2 104.2
C19 Tm2 H2 108.0
C18 Tm2 H2 117.1
C22 Tm2 H2 88.9
C20 Tm2 H2 76.8
C21 Tm2 H2 65.3
C2 Tm2 H2 106.7
Tm1 Tm2 H2 63.6
Tm3 Tm2 H2 68.6
C1 Tm3 C5 88.85(18)
C1 Tm3 C4 90.35(19)
C5 Tm3 C4 140.50(18)
C1 Tm3 C30 140.56(18)
C5 Tm3 C30 111.38(18)
C4 Tm3 C30 93.64(18)
C1 Tm3 C34 110.32(18)
C5 Tm3 C34 133.54(18)
C4 Tm3 C34 83.17(18)
C30 Tm3 C34 32.02(16)
C1 Tm3 C31 130.10(18)
C5 Tm3 C31 83.35(18)
C4 Tm3 C31 125.10(18)
C30 Tm3 C31 31.50(16)
C34 Tm3 C31 51.60(18)
C1 Tm3 C32 99.69(19)
C5 Tm3 C32 84.86(18)
C4 Tm3 C32 134.02(17)
C30 Tm3 C32 51.80(18)
C34 Tm3 C32 51.19(17)
C31 Tm3 C32 30.65(17)
C1 Tm3 C2 82.91(17)
C5 Tm3 C2 70.50(18)
C4 Tm3 C2 70.22(17)
C30 Tm3 C2 135.03(17)
C34 Tm3 C2 150.57(18)
C31 Tm3 C2 137.91(17)
C32 Tm3 C2 155.21(18)
C1 Tm3 C33 88.88(18)
C5 Tm3 C33 113.87(18)
C4 Tm3 C33 105.60(18)
C30 Tm3 C33 52.30(18)
C34 Tm3 C33 30.92(16)
C31 Tm3 C33 51.36(18)
C32 Tm3 C33 31.13(16)
C2 Tm3 C33 170.69(17)
C1 Tm3 Tm2 46.17(13)
C5 Tm3 Tm2 106.69(13)
C4 Tm3 Tm2 49.83(14)
C30 Tm3 Tm2 141.04(12)
C34 Tm3 Tm2 117.20(13)
C31 Tm3 Tm2 168.27(12)
C32 Tm3 Tm2 141.99(14)
C2 Tm3 Tm2 53.21(12)
C33 Tm3 Tm2 117.62(13)
C1 Tm3 Tm1 46.46(12)
C5 Tm3 Tm1 49.35(13)
C4 Tm3 Tm1 106.08(13)
C30 Tm3 Tm1 159.65(12)
C34 Tm3 Tm1 153.63(14)
C31 Tm3 Tm1 128.43(12)
C32 Tm3 Tm1 113.26(12)
C2 Tm3 Tm1 51.77(12)
C33 Tm3 Tm1 124.05(12)
Tm2 Tm3 Tm1 59.269(10)
C1 Tm3 H1 23.9
C5 Tm3 H1 83.9
C4 Tm3 H1 108.9
C30 Tm3 H1 121.8
C34 Tm3 H1 97.1
C31 Tm3 H1 106.3
C32 Tm3 H1 76.0
C2 Tm3 H1 103.1
C33 Tm3 H1 69.9
Tm2 Tm3 H1 69.6
Tm1 Tm3 H1 56.6
C1 Tm3 H11 109.9
C5 Tm3 H11 127.2
C4 Tm3 H11 22.3
C30 Tm3 H11 85.0
C34 Tm3 H11 86.6
C31 Tm3 H11 113.9
C32 Tm3 H11 135.3
C2 Tm3 H11 64.0
C33 Tm3 H11 115.3
Tm2 Tm3 H11 65.2
Tm1 Tm3 H11 111.4
H1 Tm3 H11 130.6
C1 Tm3 H14 111.7
C5 Tm3 H14 23.5
C4 Tm3 H14 130.8
C30 Tm3 H14 94.9
C34 Tm3 H14 124.1
C31 Tm3 H14 73.2
C32 Tm3 H14 86.6
C2 Tm3 H14 69.8
C33 Tm3 H14 117.7
Tm2 Tm3 H14 118.3
Tm1 Tm3 H14 68.5
H1 Tm3 H14 107.0
H11 Tm3 H14 111.2
C17 Si1 C15 110.3(3)
C17 Si1 C6 110.2(3)
C15 Si1 C6 110.7(3)
C17 Si1 C16 106.0(4)
C15 Si1 C16 105.4(3)
C6 Si1 C16 114.0(3)
C18 Si2 C29 110.8(3)
C18 Si2 C28 113.7(3)
C29 Si2 C28 106.6(3)
C18 Si2 C27 110.3(3)
C29 Si2 C27 109.9(3)
C28 Si2 C27 105.4(3)
C40 Si3 C41 107.2(3)
C40 Si3 C39 107.6(3)
C41 Si3 C39 107.9(3)
C40 Si3 C30 114.0(3)
C41 Si3 C30 109.4(3)
C39 Si3 C30 110.5(3)
Tm2 C1 Tm1 86.12(18)
Tm2 C1 Tm3 86.77(18)
Tm1 C1 Tm3 87.05(17)
Tm2 C1 H1 150.8
Tm1 C1 H1 103.2
Tm3 C1 H1 66.5
Tm2 C1 H2 69.1
Tm1 C1 H2 120.3
Tm3 C1 H2 140.6
H1 C1 H2 124.9
Tm1 C2 Tm3 76.02(15)
Tm1 C2 Tm2 74.12(14)
Tm3 C2 Tm2 74.41(14)
Tm1 C2 H3 135.0
Tm3 C2 H3 74.5
Tm2 C2 H3 127.6
Tm1 C2 H4 135.3
Tm3 C2 H4 129.5
Tm2 C2 H4 79.0
H3 C2 H4 89.7
Tm1 C2 H5 70.2
Tm3 C2 H5 129.3
Tm2 C2 H5 127.7
H3 C2 H5 104.6
H4 C2 H5 101.0
Tm1 C3 Tm2 80.02(16)
Tm1 C3 H6 111.1
Tm2 C3 H6 115.5
Tm1 C3 H7 152.8
Tm2 C3 H7 83.4
H6 C3 H7 95.5
Tm1 C3 H8 79.6
Tm2 C3 H8 134.7
H6 C3 H8 109.5
H7 C3 H8 97.4
Tm2 C4 Tm3 79.81(16)
Tm2 C4 H9 117.7
Tm3 C4 H9 121.0
Tm2 C4 H10 84.2
Tm3 C4 H10 127.6
H9 C4 H10 110.7
Tm2 C4 H11 108.7
Tm3 C4 H11 47.4
H9 C4 H11 128.9
H10 C4 H11 93.5
Tm3 C5 Tm1 82.02(16)
Tm3 C5 H12 133.0
Tm1 C5 H12 72.2
Tm3 C5 H13 118.4
Tm1 C5 H13 113.1
H12 C5 H13 107.8
Tm3 C5 H14 79.8
Tm1 C5 H14 136.0
H12 C5 H14 92.1
H13 C5 H14 110.8
C10 C6 C7 105.6(5)
C10 C6 Si1 129.8(5)
C7 C6 Si1 124.4(5)
C10 C6 Tm1 74.7(3)
C7 C6 Tm1 75.3(3)
Si1 C6 Tm1 119.4(3)
C8 C7 C6 109.2(5)
C8 C7 C11 124.7(6)
C6 C7 C11 125.7(6)
C8 C7 Tm1 75.6(3)
C6 C7 Tm1 73.0(3)
C11 C7 Tm1 123.4(4)
C7 C8 C9 108.3(5)
C7 C8 C12 125.7(6)
C9 C8 C12 125.8(6)
C7 C8 Tm1 73.8(3)
C9 C8 Tm1 74.1(3)
C12 C8 Tm1 122.2(4)
C10 C9 C8 107.5(5)
C10 C9 C13 125.6(6)
C8 C9 C13 126.5(6)
C10 C9 Tm1 73.4(3)
C8 C9 Tm1 75.1(3)
C13 C9 Tm1 122.3(4)
C9 C10 C6 109.3(5)
C9 C10 C14 123.0(6)
C6 C10 C14 127.1(6)
C9 C10 Tm1 75.5(3)
C6 C10 Tm1 73.6(3)
C14 C10 Tm1 124.0(4)
C7 C11 H11A 109.5
C7 C11 H11B 109.5
H11A C11 H11B 109.5
C7 C11 H11C 109.5
H11A C11 H11C 109.5
H11B C11 H11C 109.5
C8 C12 H12A 109.5
C8 C12 H12B 109.5
H12A C12 H12B 109.5
C8 C12 H12C 109.5
H12A C12 H12C 109.5
H12B C12 H12C 109.5
C9 C13 H13A 109.5
C9 C13 H13B 109.5
H13A C13 H13B 109.5
C9 C13 H13C 109.5
H13A C13 H13C 109.5
H13B C13 H13C 109.5
C10 C14 H14A 109.5
C10 C14 H14B 109.5
H14A C14 H14B 109.5
C10 C14 H14C 109.5
H14A C14 H14C 109.5
H14B C14 H14C 109.5
Si1 C15 H15A 109.5
Si1 C15 H15B 109.5
H15A C15 H15B 109.5
Si1 C15 H15C 109.5
H15A C15 H15C 109.5
H15B C15 H15C 109.5
Si1 C16 H16A 109.5
Si1 C16 H16B 109.5
H16A C16 H16B 109.5
Si1 C16 H16C 109.5
H16A C16 H16C 109.5
H16B C16 H16C 109.5
Si1 C17 H17A 109.5
Si1 C17 H17B 109.5
H17A C17 H17B 109.5
Si1 C17 H17C 109.5
H17A C17 H17C 109.5
H17B C17 H17C 109.5
C19 C18 C22 105.2(5)
C19 C18 Si2 123.8(5)
C22 C18 Si2 130.9(4)
C19 C18 Tm2 73.9(3)
C22 C18 Tm2 75.1(3)
Si2 C18 Tm2 119.1(3)
C20 C19 C18 109.8(5)
C20 C19 C23 124.0(5)
C18 C19 C23 125.6(6)
C20 C19 Tm2 76.6(3)
C18 C19 Tm2 74.0(3)
C23 C19 Tm2 123.3(4)
C19 C20 C21 106.6(5)
C19 C20 C24 127.6(6)
C21 C20 C24 125.7(6)
C19 C20 Tm2 72.2(3)
C21 C20 Tm2 74.7(3)
C24 C20 Tm2 121.4(4)
C22 C21 C20 109.2(5)
C22 C21 C25 127.7(6)
C20 C21 C25 122.9(6)
C22 C21 Tm2 73.4(3)
C20 C21 Tm2 74.3(3)
C25 C21 Tm2 122.7(4)
C21 C22 C18 109.3(5)
C21 C22 C26 123.5(6)
C18 C22 C26 126.8(6)
C21 C22 Tm2 76.1(3)
C18 C22 Tm2 73.0(3)
C26 C22 Tm2 123.5(4)
C19 C23 H23A 109.5
C19 C23 H23B 109.5
H23A C23 H23B 109.5
C19 C23 H23C 109.5
H23A C23 H23C 109.5
H23B C23 H23C 109.5
C20 C24 H24A 109.5
C20 C24 H24B 109.5
H24A C24 H24B 109.5
C20 C24 H24C 109.5
H24A C24 H24C 109.5
H24B C24 H24C 109.5
C21 C25 H25A 109.5
C21 C25 H25B 109.5
H25A C25 H25B 109.5
C21 C25 H25C 109.5
H25A C25 H25C 109.5
H25B C25 H25C 109.5
C22 C26 H26A 109.5
C22 C26 H26B 109.5
H26A C26 H26B 109.5
C22 C26 H26C 109.5
H26A C26 H26C 109.5
H26B C26 H26C 109.5
Si2 C27 H27A 109.5
Si2 C27 H27B 109.5
H27A C27 H27B 109.5
Si2 C27 H27C 109.5
H27A C27 H27C 109.5
H27B C27 H27C 109.5
Si2 C28 H28A 109.5
Si2 C28 H28B 109.5
H28A C28 H28B 109.5
Si2 C28 H28C 109.5
H28A C28 H28C 109.5
H28B C28 H28C 109.5
Si2 C29 H29A 109.5
Si2 C29 H29B 109.5
H29A C29 H29B 109.5
Si2 C29 H29C 109.5
H29A C29 H29C 109.5
H29B C29 H29C 109.5
C31 C30 C34 106.1(5)
C31 C30 Si3 124.2(4)
C34 C30 Si3 129.4(4)
C31 C30 Tm3 75.3(3)
C34 C30 Tm3 74.9(3)
Si3 C30 Tm3 120.4(3)
C32 C31 C30 109.0(5)
C32 C31 C35 124.3(5)
C30 C31 C35 126.3(5)
C32 C31 Tm3 75.2(3)
C30 C31 Tm3 73.2(3)
C35 C31 Tm3 123.1(4)
C31 C32 C33 108.8(5)
C31 C32 C36 126.7(6)
C33 C32 C36 124.1(6)
C31 C32 Tm3 74.2(3)
C33 C32 Tm3 74.8(3)
C36 C32 Tm3 122.7(4)
C34 C33 C32 107.2(5)
C34 C33 C37 127.6(6)
C32 C33 C37 124.9(6)
C34 C33 Tm3 73.6(3)
C32 C33 Tm3 74.1(3)
C37 C33 Tm3 122.3(4)
C33 C34 C30 108.7(5)
C33 C34 C38 124.3(6)
C30 C34 C38 126.6(5)
C33 C34 Tm3 75.5(3)
C30 C34 Tm3 73.1(3)
C38 C34 Tm3 122.9(4)
C31 C35 H35A 109.5
C31 C35 H35B 109.5
H35A C35 H35B 109.5
C31 C35 H35C 109.5
H35A C35 H35C 109.5
H35B C35 H35C 109.5
C32 C36 H36A 109.5
C32 C36 H36B 109.5
H36A C36 H36B 109.5
C32 C36 H36C 109.5
H36A C36 H36C 109.5
H36B C36 H36C 109.5
C33 C37 H37A 109.5
C33 C37 H37B 109.5
H37A C37 H37B 109.5
C33 C37 H37C 109.5
H37A C37 H37C 109.5
H37B C37 H37C 109.5
C34 C38 H38A 109.5
C34 C38 H38B 109.5
H38A C38 H38B 109.5
C34 C38 H38C 109.5
H38A C38 H38C 109.5
H38B C38 H38C 109.5
Si3 C39 H39A 109.5
Si3 C39 H39B 109.5
H39A C39 H39B 109.5
Si3 C39 H39C 109.5
H39A C39 H39C 109.5
H39B C39 H39C 109.5
Si3 C40 H40A 109.5
Si3 C40 H40B 109.5
H40A C40 H40B 109.5
Si3 C40 H40C 109.5
H40A C40 H40C 109.5
H40B C40 H40C 109.5
Si3 C41 H41A 109.5
Si3 C41 H41B 109.5
H41A C41 H41B 109.5
Si3 C41 H41C 109.5
H41A C41 H41C 109.5
H41B C41 H41C 109.5

loop_
_geom_bond_atom_site_label_1
_geom_bond_atom_site_label_2
_geom_bond_distance
Tm1 C1 2.364(5)
Tm1 C3 2.492(6)
Tm1 C5 2.495(6)
Tm1 C6 2.598(5)
Tm1 C10 2.611(6)
Tm1 C7 2.627(5)
Tm1 C2 2.636(6)
Tm1 C9 2.638(5)
Tm1 C8 2.651(6)
Tm1 Tm2 3.2051(5)
Tm1 Tm3 3.2565(4)
Tm1 H5 2.4826
Tm1 H8 2.5085
Tm1 H12 2.3896
Tm2 C1 2.330(5)
Tm2 C3 2.493(5)
Tm2 C4 2.504(6)
Tm2 C19 2.604(5)
Tm2 C18 2.605(5)
Tm2 C22 2.632(6)
Tm2 C20 2.661(5)
Tm2 C21 2.666(5)
Tm2 C2 2.682(5)
Tm2 Tm3 3.2251(4)
Tm2 H2 2.1812
Tm3 C1 2.365(5)
Tm3 C5 2.467(5)
Tm3 C4 2.524(5)
Tm3 C30 2.611(5)
Tm3 C34 2.635(5)
Tm3 C31 2.639(5)
Tm3 C32 2.651(6)
Tm3 C2 2.652(6)
Tm3 C33 2.660(6)
Tm3 H1 2.1694
Tm3 H11 1.9805
Tm3 H14 2.4943
Si1 C17 1.820(7)
Si1 C15 1.861(6)
Si1 C6 1.874(6)
Si1 C16 1.877(7)
Si2 C18 1.847(6)
Si2 C29 1.853(6)
Si2 C28 1.868(6)
Si2 C27 1.882(7)
Si3 C40 1.853(6)
Si3 C41 1.863(6)
Si3 C39 1.864(7)
Si3 C30 1.869(6)
C1 H1 0.9565
C1 H2 0.9621
C2 H3 0.9543
C2 H4 1.0805
C2 H5 0.9831
C3 H6 0.9106
C3 H7 0.9846
C3 H8 0.9809
C4 H9 0.9798
C4 H10 1.0229
C4 H11 1.0225
C5 H12 1.0225
C5 H13 0.9768
C5 H14 1.0089
C6 C10 1.423(8)
C6 C7 1.427(8)
C7 C8 1.394(8)
C7 C11 1.534(8)
C8 C9 1.408(8)
C8 C12 1.509(8)
C9 C10 1.405(8)
C9 C13 1.498(8)
C10 C14 1.530(8)
C11 H11A 0.9800
C11 H11B 0.9800
C11 H11C 0.9800
C12 H12A 0.9800
C12 H12B 0.9800
C12 H12C 0.9800
C13 H13A 0.9800
C13 H13B 0.9800
C13 H13C 0.9800
C14 H14A 0.9800
C14 H14B 0.9800
C14 H14C 0.9800
C15 H15A 0.9800
C15 H15B 0.9800
C15 H15C 0.9800
C16 H16A 0.9800
C16 H16B 0.9800
C16 H16C 0.9800
C17 H17A 0.9800
C17 H17B 0.9800
C17 H17C 0.9800
C18 C19 1.438(7)
C18 C22 1.438(8)
C19 C20 1.417(8)
C19 C23 1.530(7)
C20 C21 1.422(8)
C20 C24 1.505(8)
C21 C22 1.393(8)
C21 C25 1.527(8)
C22 C26 1.516(7)
C23 H23A 0.9800
C23 H23B 0.9800
C23 H23C 0.9800
C24 H24A 0.9800
C24 H24B 0.9800
C24 H24C 0.9800
C25 H25A 0.9800
C25 H25B 0.9800
C25 H25C 0.9800
C26 H26A 0.9800
C26 H26B 0.9800
C26 H26C 0.9800
C27 H27A 0.9800
C27 H27B 0.9800
C27 H27C 0.9800
C28 H28A 0.9800
C28 H28B 0.9800
C28 H28C 0.9800
C29 H29A 0.9800
C29 H29B 0.9800
C29 H29C 0.9800
C30 C31 1.425(7)
C30 C34 1.447(8)
C31 C32 1.398(8)
C31 C35 1.517(7)
C32 C33 1.425(7)
C32 C36 1.515(7)
C33 C34 1.412(8)
C33 C37 1.496(8)
C34 C38 1.516(7)
C35 H35A 0.9800
C35 H35B 0.9800
C35 H35C 0.9800
C36 H36A 0.9800
C36 H36B 0.9800
C36 H36C 0.9800
C37 H37A 0.9800
C37 H37B 0.9800
C37 H37C 0.9800
C38 H38A 0.9800
C38 H38B 0.9800
C38 H38C 0.9800
C39 H39A 0.9800
C39 H39B 0.9800
C39 H39C 0.9800
C40 H40A 0.9800
C40 H40B 0.9800
C40 H40C 0.9800
C41 H41A 0.9800
C41 H41B 0.9800
C41 H41C 0.9800
